data_4518938
loop_
_publ_author_name
'Ma, Liangwei'
'Ding, Bingbing'
'Yuan, Zhiyi'
'Ma, Xiang'
'Tian, He'

_publ_section_title
;
 Triboluminescence and Selective Hydrogen-Bond Responsiveness of
 Thiochromanone Derivative
;
_journal_name_full 'ACS Materials Letters'
_journal_page_first 1300
_journal_page_last 1306
_journal_paper_doi 10.1021/acsmaterialslett.1c00339
_journal_year 2021
_chemical_formula_sum 'C14 H15 N O S'
_chemical_formula_weight 245.33
_space_group_crystal_system monoclinic
_space_group_IT_number 14
_space_group_name_Hall '-P 2yn'
_space_group_name_H-M_alt 'P 1 21/n 1'
_atom_sites_solution_hydrogens geom
_audit_creation_method SHELXL-2013
_cell_angle_alpha 90
_cell_angle_beta 111.8820(10)
_cell_angle_gamma 90
_cell_formula_units_Z 4
_cell_length_a 11.6872(4)
_cell_length_b 10.0417(3)
_cell_length_c 11.9547(3)
_cell_measurement_reflns_used 5568
_cell_measurement_temperature 293(2)
_cell_measurement_theta_max 54.965
_cell_measurement_theta_min 5.529
_cell_volume 1301.91(7)
_computing_cell_refinement 'Bruker SAINT'
_computing_data_collection 'Bruker APEX2'
_computing_data_reduction 'Bruker SAINT'
_computing_molecular_graphics 'Bruker SHELXTL'
_computing_publication_material 'Bruker SHELXTL'
_computing_structure_refinement 'SHELXL-2013 (Sheldrick, 2013)'
_computing_structure_solution 'SHELXS-97 (Sheldrick 2008)'
_diffrn_ambient_temperature 293(2)
_diffrn_measured_fraction_theta_full 0.992
_diffrn_measured_fraction_theta_max 0.992
_diffrn_measurement_device_type 'Bruker APEX-II CCD'
_diffrn_measurement_method '\f and \w scans'
_diffrn_radiation_type MoK\a
_diffrn_radiation_wavelength 0.71073
_diffrn_reflns_av_R_equivalents 0.0394
_diffrn_reflns_av_unetI/netI 0.0299
_diffrn_reflns_Laue_measured_fraction_full 0.992
_diffrn_reflns_Laue_measured_fraction_max 0.992
_diffrn_reflns_limit_h_max 14
_diffrn_reflns_limit_h_min -14
_diffrn_reflns_limit_k_max 12
_diffrn_reflns_limit_k_min -12
_diffrn_reflns_limit_l_max 13
_diffrn_reflns_limit_l_min -14
_diffrn_reflns_number 12798
_diffrn_reflns_point_group_measured_fraction_full 0.992
_diffrn_reflns_point_group_measured_fraction_max 0.992
_diffrn_reflns_theta_full 25.242
_diffrn_reflns_theta_max 25.993
_diffrn_reflns_theta_min 2.764
_exptl_absorpt_coefficient_mu 0.232
_exptl_absorpt_correction_T_max 0.7456
_exptl_absorpt_correction_T_min 0.5949
_exptl_absorpt_correction_type multi-scan
_exptl_absorpt_process_details sadabs
_exptl_crystal_colour colorless
_exptl_crystal_density_diffrn 1.252
_exptl_crystal_description prismatic
_exptl_crystal_F_000 520
_exptl_crystal_size_max 0.190
_exptl_crystal_size_mid 0.170
_exptl_crystal_size_min 0.110
_refine_diff_density_max 0.218
_refine_diff_density_min -0.279
_refine_diff_density_rms 0.035
_refine_ls_extinction_coef 0.022(6)
_refine_ls_extinction_expression Fc^*^=kFc[1+0.001xFc^2^\l^3^/sin(2\q)]^-1/4^
_refine_ls_extinction_method SHELXL
_refine_ls_goodness_of_fit_ref 1.018
_refine_ls_hydrogen_treatment constr
_refine_ls_matrix_type full
_refine_ls_number_parameters 176
_refine_ls_number_reflns 2539
_refine_ls_number_restraints 40
_refine_ls_restrained_S_all 1.023
_refine_ls_R_factor_all 0.0552
_refine_ls_R_factor_gt 0.0433
_refine_ls_shift/su_max 0.000
_refine_ls_shift/su_mean 0.000
_refine_ls_structure_factor_coef Fsqd
_refine_ls_weighting_details 'w=1/[\s^2^(Fo^2^)+(0.0443P)^2^+0.5918P] where P=(Fo^2^+2Fc^2^)/3'
_refine_ls_weighting_scheme calc
_refine_ls_wR_factor_gt 0.1051
_refine_ls_wR_factor_ref 0.1155
_reflns_Friedel_coverage 0.000
_reflns_number_gt 2056
_reflns_number_total 2539
_reflns_threshold_expression 'I > 2\s(I)'
_cod_data_source_file tz1c00339_si_002.cif
_cod_data_source_block mo_d8v19887_0m
_cod_original_sg_symbol_H-M 'P 21/n'
_cod_database_code 4518938
_shelx_space_group_comment
; 
The symmetry employed for this shelxl refinement is uniquely defined 
by the following loop, which should always be used as a source of 
symmetry information in preference to the above space-group names. 
They are only intended as comments. 
;
_shelx_estimated_absorpt_t_min 0.957
_shelx_estimated_absorpt_t_max 0.975
_shelxl_version_number 2013-4

loop_
_space_group_symop_operation_xyz
'x, y, z'
'-x+1/2, y+1/2, -z+1/2'
'-x, -y, -z'
'x-1/2, -y-1/2, z-1/2'

loop_
_atom_site_label
_atom_site_type_symbol
_atom_site_fract_x
_atom_site_fract_y
_atom_site_fract_z
_atom_site_U_iso_or_equiv
_atom_site_adp_type
_atom_site_occupancy
_atom_site_site_symmetry_order
_atom_site_calc_flag
_atom_site_refinement_flags_posn
_atom_site_refinement_flags_adp
_atom_site_refinement_flags_occupancy
_atom_site_disorder_assembly
_atom_site_disorder_group
S1 S 0.16938(5) 0.43139(5) 0.29335(5) 0.0613(2) Uani 1 1 d D . . . .
O1 O 0.49337(16) 0.26265(16) 0.58305(15) 0.0803(5) Uani 1 1 d . . . . .
N1 N 0.42468(15) 0.71233(18) 0.75641(15) 0.0549(4) Uani 1 1 d . . . . .
C1 C 0.35784(19) 0.8185(2) 0.7351(2) 0.0569(5) Uani 1 1 d . . . . .
C2 C 0.2583(2) 0.8277(2) 0.60937(19) 0.0554(5) Uani 1 1 d . . . . .
C3 C 0.27884(17) 0.69516(18) 0.56038(16) 0.0446(4) Uani 1 1 d . . . . .
C4 C 0.21785(17) 0.63339(18) 0.45229(16) 0.0468(5) Uani 1 1 d . . . . .
H4 H 0.1517 0.6750 0.3931 0.056 Uiso 1 1 calc R U . . .
C5 C 0.25663(16) 0.50641(18) 0.43207(15) 0.0429(4) Uani 1 1 d . . . . .
C6 C 0.2137(2) 0.2583(2) 0.3286(2) 0.0550(6) Uani 0.8 1 d D U P A 1
H6A H 0.1791 0.2252 0.3854 0.066 Uiso 0.8 1 calc R U P A 1
H6B H 0.1807 0.2053 0.2557 0.066 Uiso 0.8 1 calc R U P A 1
C7 C 0.3554(6) 0.2440(10) 0.3832(8) 0.0518(12) Uani 0.6 1 d D U P A 1
H7A H 0.3776 0.1504 0.3926 0.062 Uiso 0.6 1 calc R U P A 1
H7B H 0.3909 0.2836 0.3294 0.062 Uiso 0.6 1 calc R U P A 1
C6' C 0.2688(9) 0.3171(10) 0.2817(9) 0.0566(15) Uani 0.2 1 d D U P A 2
H6'1 H 0.2245 0.2568 0.2166 0.068 Uiso 0.2 1 calc R U P A 2
H6'2 H 0.3307 0.3620 0.2595 0.068 Uiso 0.2 1 calc R U P A 2
C7' C 0.3330(11) 0.2366(16) 0.3923(13) 0.0564(17) Uani 0.4 1 d D U P A 2
H7'1 H 0.3883 0.1750 0.3751 0.068 Uiso 0.4 1 calc R U P A 2
H7'2 H 0.2717 0.1839 0.4090 0.068 Uiso 0.4 1 calc R U P A 2
C8 C 0.40589(18) 0.31242(19) 0.50418(17) 0.0495(5) Uani 1 1 d . . . . .
C9 C 0.35838(15) 0.44526(17) 0.52099(15) 0.0399(4) Uani 1 1 d . . . . .
C10 C 0.41901(16) 0.51098(18) 0.63075(16) 0.0441(4) Uani 1 1 d . . . . .
H10 H 0.4864 0.4717 0.6902 0.053 Uiso 1 1 calc R U . . .
C11 C 0.37798(16) 0.63377(18) 0.64955(15) 0.0435(4) Uani 1 1 d . . . . .
C12 C 0.3778(2) 0.9257(3) 0.8274(2) 0.0816(8) Uani 1 1 d . . . . .
H12A H 0.4438 0.9005 0.9006 0.122 Uiso 1 1 calc R U . . .
H12B H 0.3037 0.9381 0.8431 0.122 Uiso 1 1 calc R U . . .
H12C H 0.3986 1.0074 0.7977 0.122 Uiso 1 1 calc R U . . .
C13 C 0.1284(2) 0.8399(3) 0.6122(2) 0.0755(7) Uani 1 1 d . . . . .
H13A H 0.0681 0.8317 0.5318 0.113 Uiso 1 1 calc R U . . .
H13B H 0.1197 0.9250 0.6447 0.113 Uiso 1 1 calc R U . . .
H13C H 0.1160 0.7705 0.6618 0.113 Uiso 1 1 calc R U . . .
C14 C 0.2849(3) 0.9431(2) 0.5387(3) 0.0898(9) Uani 1 1 d . . . . .
H14A H 0.3645 0.9308 0.5341 0.135 Uiso 1 1 calc R U . . .
H14B H 0.2838 1.0256 0.5788 0.135 Uiso 1 1 calc R U . . .
H14C H 0.2230 0.9453 0.4587 0.135 Uiso 1 1 calc R U . . .

loop_
_atom_site_aniso_label
_atom_site_aniso_U_11
_atom_site_aniso_U_22
_atom_site_aniso_U_33
_atom_site_aniso_U_23
_atom_site_aniso_U_13
_atom_site_aniso_U_12
S1 0.0672(4) 0.0568(4) 0.0407(3) -0.0040(2) -0.0021(2) 0.0059(3)
O1 0.0812(11) 0.0625(10) 0.0665(10) -0.0035(8) -0.0077(9) 0.0265(8)
N1 0.0482(9) 0.0636(11) 0.0513(10) -0.0164(8) 0.0165(8) -0.0047(8)
C1 0.0516(12) 0.0601(12) 0.0635(13) -0.0192(10) 0.0268(10) -0.0092(10)
C2 0.0602(13) 0.0471(11) 0.0611(12) -0.0054(9) 0.0251(10) 0.0015(9)
C3 0.0479(10) 0.0415(9) 0.0476(10) 0.0026(8) 0.0214(9) 0.0001(8)
C4 0.0489(11) 0.0459(10) 0.0409(10) 0.0076(8) 0.0113(8) 0.0045(8)
C5 0.0457(10) 0.0445(10) 0.0360(9) 0.0030(7) 0.0123(8) -0.0026(8)
C6 0.0531(14) 0.0456(12) 0.0561(13) -0.0063(10) 0.0084(11) -0.0061(11)
C7 0.049(2) 0.0450(18) 0.0588(18) -0.0106(15) 0.0164(16) -0.0014(19)
C6' 0.055(3) 0.049(2) 0.058(2) -0.010(2) 0.012(2) -0.005(2)
C7' 0.057(3) 0.045(2) 0.059(2) -0.0078(19) 0.013(2) -0.005(2)
C8 0.0487(11) 0.0437(10) 0.0490(10) 0.0005(8) 0.0101(9) -0.0006(8)
C9 0.0369(9) 0.0430(10) 0.0378(9) 0.0017(7) 0.0117(7) -0.0033(7)
C10 0.0378(9) 0.0499(10) 0.0400(9) 0.0018(8) 0.0093(8) -0.0001(8)
C11 0.0404(9) 0.0487(10) 0.0410(9) -0.0045(8) 0.0147(8) -0.0060(8)
C12 0.0668(15) 0.0871(18) 0.0904(19) -0.0432(15) 0.0288(14) -0.0029(13)
C13 0.0559(14) 0.0826(17) 0.0835(17) -0.0183(14) 0.0209(12) 0.0137(12)
C14 0.135(3) 0.0454(13) 0.098(2) 0.0032(13) 0.055(2) 0.0009(14)

loop_
_atom_type_symbol
_atom_type_description
_atom_type_scat_dispersion_real
_atom_type_scat_dispersion_imag
_atom_type_scat_source
C C 0.0033 0.0016 'International Tables Vol C Tables 4.2.6.8 and 6.1.1.4'
H H 0.0000 0.0000 'International Tables Vol C Tables 4.2.6.8 and 6.1.1.4'
N N 0.0061 0.0033 'International Tables Vol C Tables 4.2.6.8 and 6.1.1.4'
O O 0.0106 0.0060 'International Tables Vol C Tables 4.2.6.8 and 6.1.1.4'
S S 0.1246 0.1234 'International Tables Vol C Tables 4.2.6.8 and 6.1.1.4'

loop_
_geom_angle_atom_site_label_1
_geom_angle_atom_site_label_2
_geom_angle_atom_site_label_3
_geom_angle
_geom_angle_site_symmetry_1
_geom_angle_site_symmetry_3
_geom_angle_publ_flag
C6' S1 C5 101.3(3) . . ?
C5 S1 C6 100.14(10) . . ?
C1 N1 C11 106.20(17) . . ?
N1 C1 C12 122.2(2) . . ?
N1 C1 C2 115.43(17) . . ?
C12 C1 C2 122.4(2) . . ?
C3 C2 C1 98.95(16) . . ?
C3 C2 C14 111.02(17) . . ?
C1 C2 C14 110.7(2) . . ?
C3 C2 C13 112.33(18) . . ?
C1 C2 C13 112.41(18) . . ?
C14 C2 C13 110.9(2) . . ?
C4 C3 C11 120.91(17) . . ?
C4 C3 C2 131.57(18) . . ?
C11 C3 C2 107.51(16) . . ?
C3 C4 C5 119.07(16) . . ?
C3 C4 H4 120.5 . . ?
C5 C4 H4 120.5 . . ?
C4 C5 C9 120.17(16) . . ?
C4 C5 S1 116.11(13) . . ?
C9 C5 S1 123.71(14) . . ?
C7 C6 S1 110.8(4) . . ?
C7 C6 H6A 109.5 . . ?
S1 C6 H6A 109.5 . . ?
C7 C6 H6B 109.5 . . ?
S1 C6 H6B 109.5 . . ?
H6A C6 H6B 108.1 . . ?
C8 C7 C6 109.7(6) . . ?
C8 C7 H7A 109.7 . . ?
C6 C7 H7A 109.7 . . ?
C8 C7 H7B 109.7 . . ?
C6 C7 H7B 109.7 . . ?
H7A C7 H7B 108.2 . . ?
C7' C6' S1 115.7(9) . . ?
C7' C6' H6'1 108.4 . . ?
S1 C6' H6'1 108.4 . . ?
C7' C6' H6'2 108.4 . . ?
S1 C6' H6'2 108.4 . . ?
H6'1 C6' H6'2 107.4 . . ?
C6' C7' C8 116.5(11) . . ?
C6' C7' H7'1 108.2 . . ?
C8 C7' H7'1 108.2 . . ?
C6' C7' H7'2 108.2 . . ?
C8 C7' H7'2 108.2 . . ?
H7'1 C7' H7'2 107.3 . . ?
O1 C8 C9 120.96(17) . . ?
O1 C8 C7' 121.3(6) . . ?
C9 C8 C7' 117.4(6) . . ?
O1 C8 C7 118.3(4) . . ?
C9 C8 C7 120.4(4) . . ?
C10 C9 C5 119.45(16) . . ?
C10 C9 C8 117.70(16) . . ?
C5 C9 C8 122.85(16) . . ?
C11 C10 C9 119.40(16) . . ?
C11 C10 H10 120.3 . . ?
C9 C10 H10 120.3 . . ?
C10 C11 C3 120.97(16) . . ?
C10 C11 N1 127.15(17) . . ?
C3 C11 N1 111.87(16) . . ?
C1 C12 H12A 109.5 . . ?
C1 C12 H12B 109.5 . . ?
H12A C12 H12B 109.5 . . ?
C1 C12 H12C 109.5 . . ?
H12A C12 H12C 109.5 . . ?
H12B C12 H12C 109.5 . . ?
C2 C13 H13A 109.5 . . ?
C2 C13 H13B 109.5 . . ?
H13A C13 H13B 109.5 . . ?
C2 C13 H13C 109.5 . . ?
H13A C13 H13C 109.5 . . ?
H13B C13 H13C 109.5 . . ?
C2 C14 H14A 109.5 . . ?
C2 C14 H14B 109.5 . . ?
H14A C14 H14B 109.5 . . ?
C2 C14 H14C 109.5 . . ?
H14A C14 H14C 109.5 . . ?
H14B C14 H14C 109.5 . . ?

loop_
_geom_bond_atom_site_label_1
_geom_bond_atom_site_label_2
_geom_bond_distance
_geom_bond_site_symmetry_2
_geom_bond_publ_flag
S1 C6' 1.676(9) . ?
S1 C5 1.7598(18) . ?
S1 C6 1.817(3) . ?
O1 C8 1.211(2) . ?
N1 C1 1.289(3) . ?
N1 C11 1.426(2) . ?
C1 C12 1.497(3) . ?
C1 C2 1.522(3) . ?
C2 C3 1.509(3) . ?
C2 C14 1.533(3) . ?
C2 C13 1.536(3) . ?
C3 C4 1.370(3) . ?
C3 C11 1.392(3) . ?
C4 C5 1.404(3) . ?
C4 H4 0.9300 . ?
C5 C9 1.407(2) . ?
C6 C7 1.544(7) . ?
C6 H6A 0.9700 . ?
C6 H6B 0.9700 . ?
C7 C8 1.509(10) . ?
C7 H7A 0.9700 . ?
C7 H7B 0.9700 . ?
C6' C7' 1.492(14) . ?
C6' H6'1 0.9700 . ?
C6' H6'2 0.9700 . ?
C7' C8 1.498(16) . ?
C7' H7'1 0.9700 . ?
C7' H7'2 0.9700 . ?
C8 C9 1.487(3) . ?
C9 C10 1.402(2) . ?
C10 C11 1.371(3) . ?
C10 H10 0.9300 . ?
C12 H12A 0.9600 . ?
C12 H12B 0.9600 . ?
C12 H12C 0.9600 . ?
C13 H13A 0.9600 . ?
C13 H13B 0.9600 . ?
C13 H13C 0.9600 . ?
C14 H14A 0.9600 . ?
C14 H14B 0.9600 . ?
C14 H14C 0.9600 . ?

loop_
_geom_torsion_atom_site_label_1
_geom_torsion_atom_site_label_2
_geom_torsion_atom_site_label_3
_geom_torsion_atom_site_label_4
_geom_torsion
_geom_torsion_site_symmetry_1
_geom_torsion_site_symmetry_2
_geom_torsion_site_symmetry_3
_geom_torsion_site_symmetry_4
_geom_torsion_publ_flag
C11 N1 C1 C12 179.2(2) . . . . ?
C11 N1 C1 C2 -1.4(2) . . . . ?
N1 C1 C2 C3 2.1(2) . . . . ?
C12 C1 C2 C3 -178.5(2) . . . . ?
N1 C1 C2 C14 -114.5(2) . . . . ?
C12 C1 C2 C14 64.9(3) . . . . ?
N1 C1 C2 C13 120.9(2) . . . . ?
C12 C1 C2 C13 -59.7(3) . . . . ?
C1 C2 C3 C4 176.8(2) . . . . ?
C14 C2 C3 C4 -66.8(3) . . . . ?
C13 C2 C3 C4 58.0(3) . . . . ?
C1 C2 C3 C11 -1.98(19) . . . . ?
C14 C2 C3 C11 114.4(2) . . . . ?
C13 C2 C3 C11 -120.8(2) . . . . ?
C11 C3 C4 C5 0.0(3) . . . . ?
C2 C3 C4 C5 -178.67(18) . . . . ?
C3 C4 C5 C9 -1.3(3) . . . . ?
C3 C4 C5 S1 177.51(14) . . . . ?
C6' S1 C5 C4 160.2(4) . . . . ?
C6 S1 C5 C4 -160.54(16) . . . . ?
C6' S1 C5 C9 -21.0(4) . . . . ?
C6 S1 C5 C9 18.23(19) . . . . ?
C6' S1 C6 C7 44.0(7) . . . . ?
C5 S1 C6 C7 -51.4(4) . . . . ?
S1 C6 C7 C8 66.0(6) . . . . ?
C5 S1 C6' C7' 46.3(9) . . . . ?
C6 S1 C6' C7' -45.9(8) . . . . ?
S1 C6' C7' C8 -57.4(12) . . . . ?
C6' C7' C8 O1 -153.1(8) . . . . ?
C6' C7' C8 C9 33.6(12) . . . . ?
C6' C7' C8 C7 -74(4) . . . . ?
C6 C7 C8 O1 143.9(4) . . . . ?
C6 C7 C8 C9 -43.1(6) . . . . ?
C6 C7 C8 C7' 36(4) . . . . ?
C4 C5 C9 C10 1.3(3) . . . . ?
S1 C5 C9 C10 -177.43(13) . . . . ?
C4 C5 C9 C8 -178.55(17) . . . . ?
S1 C5 C9 C8 2.7(3) . . . . ?
O1 C8 C9 C10 0.5(3) . . . . ?
C7' C8 C9 C10 173.8(6) . . . . ?
C7 C8 C9 C10 -172.4(4) . . . . ?
O1 C8 C9 C5 -179.6(2) . . . . ?
C7' C8 C9 C5 -6.4(6) . . . . ?
C7 C8 C9 C5 7.5(4) . . . . ?
C5 C9 C10 C11 0.1(3) . . . . ?
C8 C9 C10 C11 179.91(16) . . . . ?
C9 C10 C11 C3 -1.4(3) . . . . ?
C9 C10 C11 N1 177.30(17) . . . . ?
C4 C3 C11 C10 1.4(3) . . . . ?
C2 C3 C11 C10 -179.66(17) . . . . ?
C4 C3 C11 N1 -177.49(16) . . . . ?
C2 C3 C11 N1 1.5(2) . . . . ?
C1 N1 C11 C10 -178.89(18) . . . . ?
C1 N1 C11 C3 -0.1(2) . . . . ?
